data_2222524
loop_
_publ_author_name
'Wang, Yan-Jun'
'Hu, Rui-Ding'
'Lin, Qiu-Yue'
'Cheng, Jian-Ping'

_publ_section_title
;Tris(1<i>H</i>-imidazole-\k<i>N</i>^3^)(7-oxabicyclo[2.2.1]heptane-2,3-dicarboxylato-\k^3^<i>O</i>^2^,<i>O</i>^3^,<i>O</i>^7^)cobalt(II)
 3.35-hydrate
;
_journal_coeditor_code AT2795
_journal_issue 8
_journal_name_full 'Acta Crystallographica Section E'
_journal_page_first m854
_journal_paper_doi 10.1107/S1600536809024039
_journal_volume 65
_journal_year 2009
_chemical_formula_iupac '[Co (C8 H8 O5) (C3 H4 N2)3], 3.35H2 O'
_chemical_formula_moiety 'C17 H26.70 Co N6 O8.35'
_chemical_formula_sum 'C17 H26.7 Co N6 O8.35'
_chemical_formula_weight 507.67
_chemical_name_systematic
;
Tris(1<i>H</i>-imidazole-\k<i>N</i>^3^)(7-oxabicyclo[2.2.1]heptane-2,3-
dicarboxylato-\k^3^<i>O</i>^2^,<i>O</i>^3^,<i>O</i>^7^)cobalt(II)
;
_space_group_IT_number 2
_symmetry_cell_setting triclinic
_symmetry_space_group_name_Hall '-P 1'
_symmetry_space_group_name_H-M 'P -1'
_atom_sites_solution_hydrogens geom
_atom_sites_solution_primary direct
_atom_sites_solution_secondary difmap
_audit_creation_method SHELXL-97
_cell_angle_alpha 109.912(2)
_cell_angle_beta 104.3940(10)
_cell_angle_gamma 95.354(2)
_cell_formula_units_Z 2
_cell_length_a 8.2666(2)
_cell_length_b 12.6522(5)
_cell_length_c 12.7200(3)
_cell_measurement_reflns_used 8576
_cell_measurement_temperature 296(2)
_cell_measurement_theta_max 27.65
_cell_measurement_theta_min 1.75
_cell_volume 1188.23(7)
_computing_cell_refinement 'SAINT (Bruker, 2004)'
_computing_data_collection 'APEX2 (Bruker, 2004)'
_computing_data_reduction 'SAINT (Bruker, 2004)'
_computing_molecular_graphics 'SHELXTL (Sheldrick, 2008)'
_computing_publication_material 'SHELXL97 (Sheldrick, 2008)'
_computing_structure_refinement 'SHELXL97 (Sheldrick, 2008)'
_computing_structure_solution 'SHELXS97 (Sheldrick, 2008)'
_diffrn_ambient_temperature 296(2)
_diffrn_measured_fraction_theta_full 0.974
_diffrn_measured_fraction_theta_max 0.974
_diffrn_measurement_device_type 'Bruker APEXII area-detector'
_diffrn_measurement_method \w
_diffrn_radiation_monochromator graphite
_diffrn_radiation_source 'fine-focus sealed tube'
_diffrn_radiation_type MoK\a
_diffrn_radiation_wavelength 0.71073
_diffrn_reflns_av_R_equivalents 0.0240
_diffrn_reflns_av_sigmaI/netI 0.0242
_diffrn_reflns_limit_h_max 10
_diffrn_reflns_limit_h_min -10
_diffrn_reflns_limit_k_max 16
_diffrn_reflns_limit_k_min -15
_diffrn_reflns_limit_l_max 16
_diffrn_reflns_limit_l_min -16
_diffrn_reflns_number 18153
_diffrn_reflns_theta_full 27.65
_diffrn_reflns_theta_max 27.65
_diffrn_reflns_theta_min 1.75
_diffrn_standards_decay_% 0
_exptl_absorpt_coefficient_mu 0.776
_exptl_absorpt_correction_T_max 0.798
_exptl_absorpt_correction_T_min 0.735
_exptl_absorpt_correction_type multi-scan
_exptl_absorpt_process_details '(SADABS; Sheldrick, 1996)'
_exptl_crystal_colour orange
_exptl_crystal_density_diffrn 1.419
_exptl_crystal_density_method 'not measured'
_exptl_crystal_description block
_exptl_crystal_F_000 529
_exptl_crystal_size_max 0.410
_exptl_crystal_size_mid 0.360
_exptl_crystal_size_min 0.290
_refine_diff_density_max 1.538
_refine_diff_density_min -0.743
_refine_ls_extinction_method none
_refine_ls_goodness_of_fit_ref 1.105
_refine_ls_hydrogen_treatment constr
_refine_ls_matrix_type full
_refine_ls_number_parameters 307
_refine_ls_number_reflns 5402
_refine_ls_number_restraints 0
_refine_ls_restrained_S_all 1.105
_refine_ls_R_factor_all 0.0778
_refine_ls_R_factor_gt 0.0713
_refine_ls_shift/su_max 0.001
_refine_ls_shift/su_mean 0.000
_refine_ls_structure_factor_coef Fsqd
_refine_ls_weighting_details 'calc w=1/[\s^2^(Fo^2^)+(0.1424P)^2^+2.537P] where P=(Fo^2^+2Fc^2^)/3'
_refine_ls_weighting_scheme calc
_refine_ls_wR_factor_gt 0.2352
_refine_ls_wR_factor_ref 0.2412
_reflns_number_gt 4712
_reflns_number_total 5402
_reflns_threshold_expression I>2\s(I)
_cod_data_source_file at2795.cif
_cod_data_source_block I
_cod_original_cell_volume 1188.23(6)
_cod_original_formula_sum 'C17 H26.70 Co N6 O8.35'
_cod_database_code 2222524
_cod_database_fobs_code 2222524

loop_
_symmetry_equiv_pos_as_xyz
'x, y, z'
'-x, -y, -z'

loop_
_atom_site_type_symbol
_atom_site_label
_atom_site_fract_x
_atom_site_fract_y
_atom_site_fract_z
_atom_site_U_iso_or_equiv
_atom_site_adp_type
_atom_site_calc_flag
_atom_site_refinement_flags
_atom_site_occupancy
_atom_site_disorder_assembly
_atom_site_disorder_group
Co Co1 0.63081(6) 0.68205(4) 0.83619(4) 0.0284(2) Uani d . 1 . .
N N1 0.7319(4) 0.7409(3) 1.0204(3) 0.0341(7) Uani d . 1 . .
N N2 0.6963(5) 0.5190(3) 0.8077(3) 0.0346(7) Uani d . 1 . .
N N3 0.3830(4) 0.6199(3) 0.8333(3) 0.0349(7) Uani d . 1 . .
N N4 0.9131(7) 0.8220(5) 1.2013(5) 0.0693(14) Uani d . 1 . .
H H4C 1.0039 0.8564 1.2590 0.083 Uiso calc R 1 . .
N N5 0.6939(6) 0.3370(3) 0.7193(5) 0.0574(12) Uani d . 1 . .
H H5B 0.6793 0.2715 0.6638 0.069 Uiso calc R 1 . .
N N6 0.1391(6) 0.5038(5) 0.7969(5) 0.0643(13) Uani d . 1 . .
H H6B 0.0643 0.4437 0.7798 0.077 Uiso calc R 1 . .
O O1 0.8683(4) 0.7508(3) 0.8304(3) 0.0391(7) Uani d . 1 . .
O O1W 0.7281(7) 0.8341(4) 0.4258(4) 0.0742(13) Uani d . 1 . .
H H1WA 0.7302 0.9031 0.4678 0.089 Uiso d R 1 . .
H H1WB 0.6385 0.7925 0.4222 0.089 Uiso d R 1 . .
O O2W 0.3268(4) 0.9162(3) 0.4450(2) 0.0376(7) Uani d . 1 . .
H H2WA 0.2966 0.8498 0.4443 0.045 Uiso d R 1 . .
H H2WB 0.4062 0.9147 0.4132 0.045 Uiso d R 1 . .
O O2 0.5497(5) 0.6445(3) 0.6545(3) 0.0451(8) Uani d . 1 . .
O O3 1.0444(5) 0.8533(4) 0.7804(5) 0.0725(14) Uani d . 1 . .
O O3W 1.091(2) 0.5698(11) 0.5348(6) 0.191(9) Uani d P 0.62 A 1
H H3WA 1.1554 0.5213 0.5352 0.229 Uiso d PR 0.62 A 1
H H3WB 1.1423 0.6254 0.5251 0.229 Uiso d PR 0.62 A 1
O O3W' 0.9060(13) 0.5536(8) 0.5087(6) 0.044(2) Uani d P 0.38 B 2
H H4WA 0.8377 0.5995 0.5196 0.052 Uiso d PR 0.38 B 2
H H4WB 0.8626 0.4913 0.5114 0.052 Uiso d PR 0.38 B 2
O O4W 1.0657(12) 0.8869(16) 0.5732(9) 0.091(6) Uani d P 0.35 . .
H H5WA 1.0732 0.9208 0.6450 0.110 Uiso d PR 0.35 . .
H H5WB 1.0588 0.8156 0.5590 0.110 Uiso d PR 0.35 . .
O O4 0.6568(6) 0.6890(3) 0.5285(3) 0.0546(9) Uani d . 1 . .
O O5 0.5636(4) 0.8523(2) 0.8560(2) 0.0317(6) Uani d . 1 . .
C C1 0.7756(5) 0.9070(3) 0.7836(4) 0.0356(8) Uani d . 1 . .
H H1A 0.8265 0.9744 0.7730 0.043 Uiso calc R 1 . .
C C2 0.7068(5) 0.9451(3) 0.8892(4) 0.0362(9) Uani d . 1 . .
H H2A 0.7914 0.9584 0.9640 0.043 Uiso calc R 1 . .
C C3 0.6172(7) 1.0455(4) 0.8901(5) 0.0495(12) Uani d . 1 . .
H H3A 0.6853 1.1039 0.8772 0.059 Uiso calc R 1 . .
H H3B 0.5916 1.0798 0.9634 0.059 Uiso calc R 1 . .
C C4 0.4520(7) 0.9865(4) 0.7860(5) 0.0472(11) Uani d . 1 . .
H H4A 0.3510 0.9953 0.8114 0.057 Uiso calc R 1 . .
H H4B 0.4464 1.0163 0.7246 0.057 Uiso calc R 1 . .
C C5 0.4739(5) 0.8612(3) 0.7458(4) 0.0343(8) Uani d . 1 . .
H H5A 0.3661 0.8060 0.7038 0.041 Uiso calc R 1 . .
C C6 0.6067(5) 0.8427(3) 0.6801(4) 0.0342(8) Uani d . 1 . .
H H6A 0.5887 0.8810 0.6241 0.041 Uiso calc R 1 . .
C C7 0.9075(5) 0.8317(4) 0.7984(4) 0.0385(9) Uani d . 1 . .
C C8 0.6040(6) 0.7161(4) 0.6169(4) 0.0371(9) Uani d . 1 . .
C C9 0.3052(6) 0.5083(4) 0.8036(5) 0.0453(11) Uani d . 1 . .
H H9A 0.3589 0.4457 0.7901 0.054 Uiso calc R 1 . .
C C10 0.1132(5) 0.6143(4) 0.8230(4) 0.0339(8) Uani d . 1 . .
H H10A 0.0110 0.6385 0.8261 0.041 Uiso calc R 1 . .
C C11 0.2615(5) 0.6804(4) 0.8431(4) 0.0380(9) Uani d . 1 . .
H H11A 0.2776 0.7591 0.8617 0.046 Uiso calc R 1 . .
C C12 0.6597(6) 0.4343(4) 0.7060(5) 0.0455(10) Uani d . 1 . .
H H12A 0.6159 0.4406 0.6341 0.055 Uiso calc R 1 . .
C C13 0.7553(8) 0.3606(5) 0.8352(6) 0.0592(15) Uani d . 1 . .
H H13A 0.7900 0.3096 0.8703 0.071 Uiso calc R 1 . .
C C14 0.7564(7) 0.4729(4) 0.8902(5) 0.0479(11) Uani d . 1 . .
H H14A 0.7921 0.5128 0.9709 0.057 Uiso calc R 1 . .
C C15 0.8950(6) 0.7955(5) 1.0852(4) 0.0519(12) Uani d . 1 . .
H H15A 0.9810 0.8122 1.0548 0.062 Uiso calc R 1 . .
C C16 0.7597(6) 0.7835(4) 1.2069(3) 0.0349(8) Uani d . 1 . .
H H16A 0.7321 0.7890 1.2749 0.042 Uiso calc R 1 . .
C C17 0.6539(6) 0.7360(4) 1.0978(4) 0.0404(9) Uani d . 1 . .
H H17A 0.5397 0.7035 1.0787 0.048 Uiso calc R 1 . .

loop_
_atom_site_aniso_label
_atom_site_aniso_U_11
_atom_site_aniso_U_22
_atom_site_aniso_U_33
_atom_site_aniso_U_12
_atom_site_aniso_U_13
_atom_site_aniso_U_23
Co1 0.0262(3) 0.0286(3) 0.0308(3) 0.0069(2) 0.0089(2) 0.0113(2)
N1 0.0325(17) 0.0372(17) 0.0323(17) 0.0075(14) 0.0079(14) 0.0141(14)
N2 0.0330(17) 0.0310(16) 0.0418(18) 0.0094(13) 0.0126(14) 0.0142(14)
N3 0.0270(16) 0.0350(17) 0.0418(18) 0.0065(13) 0.0086(14) 0.0148(15)
N4 0.070(3) 0.075(3) 0.048(3) 0.001(3) 0.001(2) 0.019(2)
N5 0.059(3) 0.0284(19) 0.078(3) 0.0115(18) 0.023(2) 0.009(2)
N6 0.046(2) 0.061(3) 0.086(4) 0.000(2) 0.021(2) 0.030(3)
O1 0.0350(15) 0.0425(16) 0.0522(18) 0.0137(13) 0.0216(14) 0.0251(14)
O1W 0.099(4) 0.078(3) 0.060(3) 0.020(3) 0.043(3) 0.029(2)
O2W 0.0422(16) 0.0350(14) 0.0265(13) 0.0221(13) 0.0029(12) 0.0021(11)
O2 0.066(2) 0.0317(15) 0.0354(16) 0.0101(14) 0.0132(15) 0.0111(12)
O3 0.040(2) 0.081(3) 0.134(4) 0.0207(19) 0.043(2) 0.071(3)
O3W 0.271(17) 0.180(11) 0.027(3) -0.178(12) -0.009(6) 0.020(5)
O3W' 0.069(6) 0.063(5) 0.022(3) 0.060(5) 0.029(4) 0.021(3)
O4W 0.027(5) 0.205(17) 0.031(5) -0.031(7) -0.004(4) 0.054(8)
O4 0.080(3) 0.050(2) 0.0413(18) 0.0216(18) 0.0306(18) 0.0152(15)
O5 0.0320(14) 0.0287(13) 0.0330(14) 0.0067(11) 0.0086(11) 0.0103(11)
C1 0.037(2) 0.0283(18) 0.044(2) 0.0063(15) 0.0145(17) 0.0140(16)
C2 0.035(2) 0.0288(18) 0.038(2) 0.0029(15) 0.0080(17) 0.0069(16)
C3 0.057(3) 0.027(2) 0.059(3) 0.0092(19) 0.019(2) 0.0073(19)
C4 0.052(3) 0.040(2) 0.055(3) 0.024(2) 0.018(2) 0.019(2)
C5 0.034(2) 0.0325(19) 0.035(2) 0.0105(15) 0.0073(16) 0.0122(16)
C6 0.041(2) 0.0323(19) 0.0319(19) 0.0131(16) 0.0100(16) 0.0139(16)
C7 0.032(2) 0.038(2) 0.046(2) 0.0063(16) 0.0137(18) 0.0167(18)
C8 0.044(2) 0.037(2) 0.0276(18) 0.0141(17) 0.0061(16) 0.0104(16)
C9 0.038(2) 0.038(2) 0.067(3) 0.0092(18) 0.022(2) 0.024(2)
C10 0.0213(16) 0.040(2) 0.040(2) 0.0085(15) 0.0111(15) 0.0134(17)
C11 0.033(2) 0.039(2) 0.041(2) 0.0093(17) 0.0128(17) 0.0109(17)
C12 0.046(3) 0.037(2) 0.049(3) 0.0099(19) 0.014(2) 0.0108(19)
C13 0.069(4) 0.046(3) 0.086(4) 0.026(3) 0.036(3) 0.041(3)
C14 0.054(3) 0.049(3) 0.055(3) 0.022(2) 0.022(2) 0.030(2)
C15 0.036(2) 0.071(3) 0.041(2) -0.004(2) 0.0040(19) 0.021(2)
C16 0.047(2) 0.035(2) 0.0255(17) 0.0134(17) 0.0125(16) 0.0135(15)
C17 0.043(2) 0.041(2) 0.041(2) 0.0109(18) 0.0162(19) 0.0179(19)

loop_
_atom_type_symbol
_atom_type_description
_atom_type_scat_dispersion_real
_atom_type_scat_dispersion_imag
_atom_type_scat_source
C C 0.0033 0.0016 'International Tables Vol C Tables 4.2.6.8 and 6.1.1.4'
H H 0.0000 0.0000 'International Tables Vol C Tables 4.2.6.8 and 6.1.1.4'
N N 0.0061 0.0033 'International Tables Vol C Tables 4.2.6.8 and 6.1.1.4'
O O 0.0106 0.0060 'International Tables Vol C Tables 4.2.6.8 and 6.1.1.4'
Co Co 0.3494 0.9721 'International Tables Vol C Tables 4.2.6.8 and 6.1.1.4'

loop_
_geom_angle_atom_site_label_1
_geom_angle_atom_site_label_2
_geom_angle_atom_site_label_3
_geom_angle_site_symmetry_1
_geom_angle_site_symmetry_3
_geom_angle
_geom_angle_publ_flag
O1 Co1 O2 . . 85.20(14) ?
O1 Co1 N3 . . 175.35(12) ?
O2 Co1 N3 . . 91.49(15) ?
O1 Co1 N1 . . 88.60(14) ?
O2 Co1 N1 . . 172.12(13) ?
N3 Co1 N1 . . 94.41(14) ?
O1 Co1 N2 . . 91.64(13) ?
O2 Co1 N2 . . 91.04(13) ?
N3 Co1 N2 . . 91.68(14) ?
N1 Co1 N2 . . 93.99(14) ?
O1 Co1 O5 . . 86.79(11) ?
O2 Co1 O5 . . 85.90(11) ?
N3 Co1 O5 . . 89.72(12) ?
N1 Co1 O5 . . 88.91(12) ?
N2 Co1 O5 . . 176.67(12) ?
C17 N1 C15 . . 104.9(4) ?
C17 N1 Co1 . . 128.7(3) ?
C15 N1 Co1 . . 126.4(3) ?
C12 N2 C14 . . 105.6(4) ?
C12 N2 Co1 . . 125.7(3) ?
C14 N2 Co1 . . 127.8(3) ?
C11 N3 C9 . . 105.4(4) ?
C11 N3 Co1 . . 125.4(3) ?
C9 N3 Co1 . . 128.4(3) ?
C16 N4 C15 . . 105.8(5) ?
C16 N4 H4C . . 127.1 ?
C15 N4 H4C . . 127.1 ?
C12 N5 C13 . . 107.7(4) ?
C12 N5 H5B . . 126.2 ?
C13 N5 H5B . . 126.2 ?
C9 N6 C10 . . 106.3(4) ?
C9 N6 H6B . . 126.9 ?
C10 N6 H6B . . 126.9 ?
C7 O1 Co1 . . 129.5(3) ?
H1WA O1W H1WB . . 108.4 ?
H2WA O2W H2WB . . 108.8 ?
C8 O2 Co1 . . 118.5(3) ?
H3WA O3W H3WB . . 108.3 ?
H4WA O3W' H4WB . . 108.1 ?
H5WA O4W H5WB . . 108.2 ?
C2 O5 C5 . . 96.4(3) ?
C2 O5 Co1 . . 115.2(2) ?
C5 O5 Co1 . . 114.1(2) ?
C7 C1 C2 . . 111.4(4) ?
C7 C1 C6 . . 114.2(3) ?
C2 C1 C6 . . 101.4(3) ?
C7 C1 H1A . . 109.9 ?
C2 C1 H1A . . 109.9 ?
C6 C1 H1A . . 109.9 ?
O5 C2 C3 . . 101.6(3) ?
O5 C2 C1 . . 102.2(3) ?
C3 C2 C1 . . 110.4(4) ?
O5 C2 H2A . . 113.8 ?
C3 C2 H2A . . 113.8 ?
C1 C2 H2A . . 113.8 ?
C2 C3 C4 . . 102.0(3) ?
C2 C3 H3A . . 111.4 ?
C4 C3 H3A . . 111.4 ?
C2 C3 H3B . . 111.4 ?
C4 C3 H3B . . 111.4 ?
H3A C3 H3B . . 109.2 ?
C5 C4 C3 . . 101.3(4) ?
C5 C4 H4A . . 111.5 ?
C3 C4 H4A . . 111.5 ?
C5 C4 H4B . . 111.5 ?
C3 C4 H4B . . 111.5 ?
H4A C4 H4B . . 109.3 ?
O5 C5 C6 . . 101.7(3) ?
O5 C5 C4 . . 102.2(3) ?
C6 C5 C4 . . 111.2(4) ?
O5 C5 H5A . . 113.5 ?
C6 C5 H5A . . 113.5 ?
C4 C5 H5A . . 113.5 ?
C8 C6 C5 . . 112.3(4) ?
C8 C6 C1 . . 113.4(3) ?
C5 C6 C1 . . 101.0(3) ?
C8 C6 H6A . . 110.0 ?
C5 C6 H6A . . 110.0 ?
C1 C6 H6A . . 110.0 ?
O3 C7 O1 . . 124.0(4) ?
O3 C7 C1 . . 119.2(4) ?
O1 C7 C1 . . 116.9(4) ?
O2 C8 O4 . . 123.3(4) ?
O2 C8 C6 . . 119.2(4) ?
O4 C8 C6 . . 117.4(4) ?
N6 C9 N3 . . 109.5(4) ?
N6 C9 H9A . . 125.2 ?
N3 C9 H9A . . 125.2 ?
C11 C10 N6 . . 107.3(4) ?
C11 C10 H10A . . 126.3 ?
N6 C10 H10A . . 126.3 ?
N3 C11 C10 . . 111.4(4) ?
N3 C11 H11A . . 124.3 ?
C10 C11 H11A . . 124.3 ?
N2 C12 N5 . . 111.1(5) ?
N2 C12 H12A . . 124.5 ?
N5 C12 H12A . . 124.5 ?
N5 C13 C14 . . 106.5(5) ?
N5 C13 H13A . . 126.8 ?
C14 C13 H13A . . 126.8 ?
C13 C14 N2 . . 109.2(5) ?
C13 C14 H14A . . 125.4 ?
N2 C14 H14A . . 125.4 ?
N4 C15 N1 . . 109.9(5) ?
N4 C15 H15A . . 125.1 ?
N1 C15 H15A . . 125.1 ?
C17 C16 N4 . . 108.0(4) ?
C17 C16 H16A . . 126.0 ?
N4 C16 H16A . . 126.0 ?
N1 C17 C16 . . 111.4(4) ?
N1 C17 H17A . . 124.3 ?
C16 C17 H17A . . 124.3 ?

loop_
_geom_bond_atom_site_label_1
_geom_bond_atom_site_label_2
_geom_bond_site_symmetry_2
_geom_bond_distance
_geom_bond_publ_flag
Co1 O1 . 2.101(3) ?
Co1 O2 . 2.107(3) ?
Co1 N3 . 2.112(3) ?
Co1 N1 . 2.113(3) ?
Co1 N2 . 2.116(3) ?
Co1 O5 . 2.222(3) ?
N1 C17 . 1.319(6) ?
N1 C15 . 1.364(6) ?
N2 C12 . 1.310(6) ?
N2 C14 . 1.378(6) ?
N3 C11 . 1.323(5) ?
N3 C9 . 1.377(6) ?
N4 C16 . 1.343(7) ?
N4 C15 . 1.363(7) ?
N4 H4C . 0.8600 ?
N5 C12 . 1.344(7) ?
N5 C13 . 1.350(8) ?
N5 H5B . 0.8600 ?
N6 C9 . 1.349(7) ?
N6 C10 . 1.374(7) ?
N6 H6B . 0.8600 ?
O1 C7 . 1.268(5) ?
O1W H1WA . 0.8501 ?
O1W H1WB . 0.8499 ?
O2W H2WA . 0.8500 ?
O2W H2WB . 0.8503 ?
O2 C8 . 1.257(6) ?
O3 C7 . 1.234(6) ?
O3W H3WA . 0.8500 ?
O3W H3WB . 0.8498 ?
O3W' H4WA . 0.8499 ?
O3W' H4WB . 0.8502 ?
O4W H5WA . 0.8500 ?
O4W H5WB . 0.8502 ?
O4 C8 . 1.258(5) ?
O5 C2 . 1.453(5) ?
O5 C5 . 1.461(5) ?
C1 C7 . 1.531(6) ?
C1 C2 . 1.534(6) ?
C1 C6 . 1.578(6) ?
C1 H1A . 0.9800 ?
C2 C3 . 1.528(6) ?
C2 H2A . 0.9800 ?
C3 C4 . 1.553(8) ?
C3 H3A . 0.9700 ?
C3 H3B . 0.9700 ?
C4 C5 . 1.534(6) ?
C4 H4A . 0.9700 ?
C4 H4B . 0.9700 ?
C5 C6 . 1.526(6) ?
C5 H5A . 0.9800 ?
C6 C8 . 1.523(6) ?
C6 H6A . 0.9800 ?
C9 H9A . 0.9300 ?
C10 C11 . 1.333(6) ?
C10 H10A . 0.9300 ?
C11 H11A . 0.9300 ?
C12 H12A . 0.9300 ?
C13 C14 . 1.351(7) ?
C13 H13A . 0.9300 ?
C14 H14A . 0.9300 ?
C15 H15A . 0.9300 ?
C16 C17 . 1.336(6) ?
C16 H16A . 0.9300 ?
C17 H17A . 0.9300 ?

loop_
_geom_hbond_atom_site_label_D
_geom_hbond_atom_site_label_H
_geom_hbond_atom_site_label_A
_geom_hbond_site_symmetry_A
_geom_hbond_distance_DH
_geom_hbond_distance_HA
_geom_hbond_distance_DA
_geom_hbond_angle_DHA
O1W H1WA O2W 2_676 0.85 2.33 3.161(6) 167.0
O2W H2WA N5 2_666 0.85 2.59 3.133(5) 123.2
O2W H2WB O2W 2_676 0.85 2.69 3.084(7) 110.1
O1W H1WB O4 . 0.85 2.17 2.690(6) 119.4
N5 H5B O2W 2_666 0.86 2.29 3.133(5) 165.3

loop_
_geom_torsion_atom_site_label_1
_geom_torsion_atom_site_label_2
_geom_torsion_atom_site_label_3
_geom_torsion_atom_site_label_4
_geom_torsion_site_symmetry_1
_geom_torsion_site_symmetry_2
_geom_torsion_site_symmetry_3
_geom_torsion_site_symmetry_4
_geom_torsion
_geom_torsion_publ_flag
O1 Co1 N1 C17 . . . . 176.2(4) ?
N3 Co1 N1 C17 . . . . -0.2(4) ?
N2 Co1 N1 C17 . . . . -92.2(4) ?
O5 Co1 N1 C17 . . . . 89.4(4) ?
O1 Co1 N1 C15 . . . . -2.2(4) ?
N3 Co1 N1 C15 . . . . -178.6(4) ?
N2 Co1 N1 C15 . . . . 89.4(4) ?
O5 Co1 N1 C15 . . . . -89.0(4) ?
O1 Co1 N2 C12 . . . . -94.7(4) ?
O2 Co1 N2 C12 . . . . -9.4(4) ?
N3 Co1 N2 C12 . . . . 82.1(4) ?
N1 Co1 N2 C12 . . . . 176.6(4) ?
O1 Co1 N2 C14 . . . . 98.0(4) ?
O2 Co1 N2 C14 . . . . -176.7(4) ?
N3 Co1 N2 C14 . . . . -85.2(4) ?
N1 Co1 N2 C14 . . . . 9.3(4) ?
O2 Co1 N3 C11 . . . . -86.7(4) ?
N1 Co1 N3 C11 . . . . 88.1(4) ?
N2 Co1 N3 C11 . . . . -177.7(4) ?
O5 Co1 N3 C11 . . . . -0.8(4) ?
O2 Co1 N3 C9 . . . . 82.4(4) ?
N1 Co1 N3 C9 . . . . -102.9(4) ?
N2 Co1 N3 C9 . . . . -8.7(4) ?
O5 Co1 N3 C9 . . . . 168.3(4) ?
O2 Co1 O1 C7 . . . . 59.9(4) ?
N1 Co1 O1 C7 . . . . -115.3(4) ?
N2 Co1 O1 C7 . . . . 150.8(4) ?
O5 Co1 O1 C7 . . . . -26.3(4) ?
O1 Co1 O2 C8 . . . . -38.7(3) ?
N3 Co1 O2 C8 . . . . 138.0(4) ?
N2 Co1 O2 C8 . . . . -130.3(3) ?
O5 Co1 O2 C8 . . . . 48.4(3) ?
O1 Co1 O5 C2 . . . . -16.1(3) ?
O2 Co1 O5 C2 . . . . -101.6(3) ?
N3 Co1 O5 C2 . . . . 166.9(3) ?
N1 Co1 O5 C2 . . . . 72.5(3) ?
O1 Co1 O5 C5 . . . . 94.0(3) ?
O2 Co1 O5 C5 . . . . 8.6(3) ?
N3 Co1 O5 C5 . . . . -82.9(3) ?
N1 Co1 O5 C5 . . . . -177.3(3) ?
C5 O5 C2 C3 . . . . 57.3(4) ?
Co1 O5 C2 C3 . . . . 177.8(3) ?
C5 O5 C2 C1 . . . . -56.8(3) ?
Co1 O5 C2 C1 . . . . 63.7(3) ?
C7 C1 C2 O5 . . . . -88.8(4) ?
C6 C1 C2 O5 . . . . 33.1(4) ?
C7 C1 C2 C3 . . . . 163.7(4) ?
C6 C1 C2 C3 . . . . -74.4(4) ?
O5 C2 C3 C4 . . . . -36.2(5) ?
C1 C2 C3 C4 . . . . 71.7(5) ?
C2 C3 C4 C5 . . . . 1.5(5) ?
C2 O5 C5 C6 . . . . 58.6(3) ?
Co1 O5 C5 C6 . . . . -62.7(3) ?
C2 O5 C5 C4 . . . . -56.5(4) ?
Co1 O5 C5 C4 . . . . -177.8(3) ?
C3 C4 C5 O5 . . . . 33.4(5) ?
C3 C4 C5 C6 . . . . -74.5(5) ?
O5 C5 C6 C8 . . . . 84.1(4) ?
C4 C5 C6 C8 . . . . -167.7(4) ?
O5 C5 C6 C1 . . . . -37.0(4) ?
C4 C5 C6 C1 . . . . 71.2(4) ?
C7 C1 C6 C8 . . . . 2.1(5) ?
C2 C1 C6 C8 . . . . -117.8(4) ?
C7 C1 C6 C5 . . . . 122.4(4) ?
C2 C1 C6 C5 . . . . 2.4(4) ?
Co1 O1 C7 O3 . . . . -167.8(4) ?
Co1 O1 C7 C1 . . . . 13.2(6) ?
C2 C1 C7 O3 . . . . -131.4(5) ?
C6 C1 C7 O3 . . . . 114.4(5) ?
C2 C1 C7 O1 . . . . 47.7(5) ?
C6 C1 C7 O1 . . . . -66.4(5) ?
Co1 O2 C8 O4 . . . . 135.3(4) ?
Co1 O2 C8 C6 . . . . -44.8(5) ?
C5 C6 C8 O2 . . . . -25.7(5) ?
C1 C6 C8 O2 . . . . 88.0(5) ?
C5 C6 C8 O4 . . . . 154.1(4) ?
C1 C6 C8 O4 . . . . -92.2(5) ?
C10 N6 C9 N3 . . . . 0.0(6) ?
C11 N3 C9 N6 . . . . -0.5(6) ?
Co1 N3 C9 N6 . . . . -171.2(4) ?
C9 N6 C10 C11 . . . . 0.5(6) ?
C9 N3 C11 C10 . . . . 0.8(5) ?
Co1 N3 C11 C10 . . . . 171.9(3) ?
N6 C10 C11 N3 . . . . -0.9(6) ?
C14 N2 C12 N5 . . . . -0.2(6) ?
Co1 N2 C12 N5 . . . . -169.8(3) ?
C13 N5 C12 N2 . . . . 0.0(6) ?
C12 N5 C13 C14 . . . . 0.2(6) ?
N5 C13 C14 N2 . . . . -0.3(6) ?
C12 N2 C14 C13 . . . . 0.4(6) ?
Co1 N2 C14 C13 . . . . 169.7(4) ?
C16 N4 C15 N1 . . . . -0.2(7) ?
C17 N1 C15 N4 . . . . 0.4(6) ?
Co1 N1 C15 N4 . . . . 179.2(4) ?
C15 N4 C16 C17 . . . . -0.2(6) ?
C15 N1 C17 C16 . . . . -0.6(5) ?
Co1 N1 C17 C16 . . . . -179.2(3) ?
N4 C16 C17 N1 . . . . 0.5(6) ?
